data_7111471
loop_
_publ_author_name
'Taylor, Patrick'
'Lahti, Paul M.'

_publ_section_title
;
 Crystallography and magnetism of radicals with hindered hydroxyl groups:
 2-(3,5-di-tert-butyl-4-hydroxyphenyl)-4,4,5,5-tetramethyl-4,5-dihydro-1H-imidazole-3-oxide-1-oxyl
 and
 2-(3,5-di-tert-butyl-4-hydroxyphenyl)-4,4,5,5-tetramethyl-4,5-dihydro-1H-imidazole-1-oxyl
;
_journal_issue 23
_journal_name_full 'Chemical Communications'
_journal_page_first 2686
_journal_page_last 2688
_journal_paper_doi 10.1039/b411574k
_journal_year 2004
_chemical_compound_source 'Lahti research lab, UMass-Amherst'
_chemical_formula_moiety 'C21 H33 N2 O3 '
_chemical_formula_sum 'C21 H33 N2 O3'
_chemical_formula_weight 361.506
_chemical_melting_point 184.5(5)
_chemical_name_systematic
;
?
;
_space_group_IT_number 14
_symmetry_cell_setting monoclinic
_symmetry_space_group_name_Hall '-P 2ybc'
_symmetry_space_group_name_H-M 'P 1 21/c 1'
_audit_creation_method maXus
_cell_angle_alpha 90.00
_cell_angle_beta 90.8163(5)
_cell_angle_gamma 90.00
_cell_formula_units_Z 12
_cell_length_a 17.3092(2)
_cell_length_b 30.9285(3)
_cell_length_c 12.1652(1)
_cell_measurement_reflns_used 10976
_cell_measurement_temperature 298
_cell_measurement_theta_max 25.028
_cell_measurement_theta_min 4.076
_cell_volume 6511.95(11)
_computing_cell_refinement 'HKL Scalepack (Otwinowski & Minor 1997)'
_computing_data_collection KappaCCD
_computing_data_reduction 'Denzo and Scalepak (Otwinowski & Minor, 1997)'
_computing_structure_refinement 'SHELXL-97 (Sheldrick, 1997)'
_diffrn_measured_fraction_theta_full 0.991
_diffrn_measured_fraction_theta_max 0.991
_diffrn_measurement_device KappaCCD
_diffrn_measurement_method CCD
_diffrn_orient_matrix_type X=UH
_diffrn_orient_matrix_UB_11 0.01656
_diffrn_orient_matrix_UB_12 0.00970
_diffrn_orient_matrix_UB_13 0.05403
_diffrn_orient_matrix_UB_21 -0.06167
_diffrn_orient_matrix_UB_22 -0.01826
_diffrn_orient_matrix_UB_23 0.01925
_diffrn_orient_matrix_UB_31 0.05178
_diffrn_orient_matrix_UB_32 -0.02485
_diffrn_orient_matrix_UB_33 0.00695
_diffrn_radiation_source 'fine-focus sealed tube'
_diffrn_radiation_type ' MoK\a'
_diffrn_radiation_wavelength_id all
_diffrn_reflns_limit_h_max 20
_diffrn_reflns_limit_h_min -20
_diffrn_reflns_limit_k_max 36
_diffrn_reflns_limit_k_min -36
_diffrn_reflns_limit_l_max 14
_diffrn_reflns_limit_l_min -14
_diffrn_reflns_number 13963
_diffrn_reflns_theta_full 25.02
_diffrn_reflns_theta_max 25.02
_diffrn_reflns_theta_min 4.11
_exptl_absorpt_coefficient_mu 0.073
_exptl_absorpt_correction_type none
_exptl_crystal_colour 'deep blue'
_exptl_crystal_density_diffrn 1.106
_exptl_crystal_density_method 'not measured'
_exptl_crystal_description prism
_exptl_crystal_size_max 0.75
_exptl_crystal_size_mid 0.75
_exptl_crystal_size_min 0.50
_refine_diff_density_max 0.521
_refine_diff_density_min -0.252
_refine_diff_density_rms 0.047
_refine_ls_extinction_method none
_refine_ls_goodness_of_fit_ref 1.358
_refine_ls_hydrogen_treatment refxyz
_refine_ls_matrix_type full
_refine_ls_number_parameters 705
_refine_ls_number_reflns 11406
_refine_ls_number_restraints 0
_refine_ls_restrained_S_all 1.358
_refine_ls_R_factor_all 0.1279
_refine_ls_R_factor_gt 0.0779
_refine_ls_shift/su_max 0.002
_refine_ls_shift/su_mean 0.000
_refine_ls_structure_factor_coef Fsqd
_refine_ls_weighting_details 'calc w=1/[\s^2^(Fo^2^)+ (0.1000P)^2^+0.0000P] where P=(Fo^2^+2Fc^2^)/3'
_refine_ls_weighting_scheme calc
_refine_ls_wR_factor_gt 0.2039
_refine_ls_wR_factor_ref 0.2281
_reflns_number_gt 6818
_reflns_number_total 11406
_reflns_threshold_expression >2sigma(I)
_cod_data_source_file b411574ksup1.cif
_cod_data_source_block compound_1
_cod_depositor_comments
;
The following automatic conversions were performed:

'_chemical_melting_point' value '184-185' was changed to '184.5(5)' -
the average value was taken and precision was
estimated.

'_symmetry_cell_setting' value 'Monoclinic' changed to
'monoclinic' according to
/home/saulius/struct/CIF-dictionaries/cif_core.dic dictionary named
'cif_core.dic' version 2.4.2 from 2011-04-26.

Automatic conversion script
Id: cif_fix_values 1891 2012-01-12 08:04:46Z andrius 
;
_cod_original_sg_symbol_H-M 'P 21/c        '
_cod_original_formula_sum 'C21 H33 N2 O3 '
_cod_database_code 7111471

loop_
_symmetry_equiv_pos_as_xyz
+X,+Y,+Z
-X,-Y,-Z
'-X,+Y+ 1/2,-Z+ 1/2'
'+X,-Y+ 1/2,+Z+ 1/2'

loop_
_atom_site_label
_atom_site_type_symbol
_atom_site_fract_x
_atom_site_fract_y
_atom_site_fract_z
_atom_site_U_iso_or_equiv
_atom_site_adp_type
_atom_site_occupancy
_atom_site_symmetry_multiplicity
_atom_site_calc_flag
_atom_site_refinement_flags
O1 O 0.25352(10) 0.27837(6) 0.89075(16) 0.0695(6) Uani 1 1 d .
O2 O 0.13337(12) 0.10483(7) 0.64989(16) 0.0826(7) Uani 1 1 d .
O3 O 0.35618(11) 0.15764(6) 0.49675(15) 0.0739(6) Uani 1 1 d .
O4 O 0.74165(10) 0.05620(6) 0.10423(15) 0.0694(6) Uani 1 1 d .
O5 O 0.63175(12) 0.23172(6) 0.34637(15) 0.0781(6) Uani 1 1 d .
O6 O 0.85311(10) 0.17406(6) 0.50149(14) 0.0633(5) Uani 1 1 d .
O7 O 0.75814(10) 0.11029(6) -0.39309(15) 0.0676(6) Uani 1 1 d .
O8 O 0.86950(13) -0.06562(7) -0.15164(17) 0.0890(7) Uani 1 1 d .
O9 O 0.64769(11) -0.01001(7) -0.00102(15) 0.0752(6) Uani 1 1 d .
N10 N 0.29857(12) 0.13287(7) 0.51946(16) 0.0541(6) Uani 1 1 d .
N11 N 0.19254(12) 0.10847(7) 0.58937(16) 0.0528(5) Uani 1 1 d .
N12 N 0.69123(12) 0.22655(6) 0.40811(16) 0.0501(5) Uani 1 1 d .
N13 N 0.79602(11) 0.19969(6) 0.47980(16) 0.0481(5) Uani 1 1 d .
N14 N 0.81136(13) -0.06018(7) -0.08989(17) 0.0564(6) Uani 1 1 d .
N15 N 0.70564(12) -0.03514(7) -0.02253(17) 0.0575(6) Uani 1 1 d .
C16 C 0.25462(14) 0.24314(8) 0.82377(19) 0.0483(6) Uani 1 1 d .
C18 C 0.32412(14) 0.22331(7) 0.7927(2) 0.0464(6) Uani 1 1 d .
C19 C 0.18034(14) 0.19380(8) 0.71426(18) 0.0454(6) Uani 1 1 d .
C20 C 0.31860(14) 0.18988(8) 0.71770(19) 0.0473(6) Uani 1 1 d .
C21 C 0.24806(13) 0.17498(7) 0.67654(18) 0.0437(6) Uani 1 1 d .
C22 C 0.24666(13) 0.13980(8) 0.59746(18) 0.0441(6) Uani 1 1 d .
C23 C 0.20518(16) 0.07871(9) 0.4944(2) 0.0643(8) Uani 1 1 d .
C24 C 0.28705(15) 0.09091(9) 0.4599(2) 0.0587(7) Uani 1 1 d .
C25 C 0.10593(15) 0.24948(9) 0.8234(2) 0.0606(7) Uani 1 1 d .
C26 C 0.40402(14) 0.23818(8) 0.8365(2) 0.0545(7) Uani 1 1 d .
C27 C 0.1017(2) 0.29571(12) 0.7765(3) 0.1077(12) Uani 1 1 d .
C28 C 0.03521(16) 0.22597(12) 0.7777(3) 0.0942(12) Uani 1 1 d .
C29 C 0.18133(14) 0.22801(8) 0.78697(19) 0.0470(6) Uani 1 1 d .
C30 C 0.09931(18) 0.24968(12) 0.9491(2) 0.0863(10) Uani 1 1 d .
C31 C 0.46845(15) 0.20837(11) 0.7956(3) 0.0802(9) Uani 1 1 d .
C32 C 0.42315(18) 0.28365(10) 0.7936(3) 0.0756(9) Uani 1 1 d .
C33 C 0.40789(17) 0.23658(10) 0.9624(2) 0.0705(8) Uani 1 1 d .
C34 C 0.1416(2) 0.08983(18) 0.4121(3) 0.1346(19) Uani 1 1 d .
C35 C 0.1960(3) 0.03233(11) 0.5360(4) 0.1366(18) Uani 1 1 d .
C36 C 0.2957(2) 0.09994(12) 0.3381(2) 0.0977(12) Uani 1 1 d .
C37 C 0.3506(2) 0.06122(12) 0.5007(4) 0.1219(15) Uani 1 1 d .
C38 C 0.73795(14) 0.09081(8) 0.1728(2) 0.0483(6) Uani 1 1 d .
C39 C 0.80994(14) 0.10883(8) 0.20486(19) 0.0464(6) Uani 1 1 d .
C40 C 0.66710(14) 0.10770(8) 0.20953(19) 0.0486(6) Uani 1 1 d .
C41 C 0.67018(13) 0.14193(8) 0.28268(18) 0.0465(6) Uani 1 1 d .
C42 C 0.80867(13) 0.14224(8) 0.28057(18) 0.0461(6) Uani 1 1 d .
C43 C 0.74046(13) 0.15909(7) 0.32083(18) 0.0420(6) Uani 1 1 d .
C44 C 0.74188(13) 0.19394(7) 0.40052(18) 0.0418(6) Uani 1 1 d .
C45 C 0.70510(15) 0.25502(8) 0.5053(2) 0.0578(7) Uani 1 1 d .
C46 C 0.78761(14) 0.24105(8) 0.5403(2) 0.0526(7) Uani 1 1 d .
C47 C 0.88687(14) 0.09118(9) 0.1617(2) 0.0587(7) Uani 1 1 d .
C48 C 0.58820(15) 0.08891(9) 0.1717(2) 0.0607(7) Uani 1 1 d .
C49 C 0.52088(16) 0.11515(13) 0.2181(3) 0.0959(12) Uani 1 1 d .
C50 C 0.5788(2) 0.04258(11) 0.2140(3) 0.0897(11) Uani 1 1 d .
C51 C 0.57927(16) 0.09080(10) 0.0455(2) 0.0738(9) Uani 1 1 d .
C52 C 0.88877(17) 0.09305(12) 0.0362(2) 0.0840(10) Uani 1 1 d .
C53 C 0.9002(2) 0.04503(11) 0.2041(3) 0.1015(12) Uani 1 1 d .
C54 C 0.95538(16) 0.11837(12) 0.2039(3) 0.0888(11) Uani 1 1 d .
C55 C 0.8515(2) 0.27075(11) 0.4972(3) 0.1023(12) Uani 1 1 d .
C56 C 0.7984(2) 0.23291(11) 0.6622(2) 0.0892(11) Uani 1 1 d .
C57 C 0.6967(3) 0.30199(10) 0.4691(3) 0.1178(15) Uani 1 1 d .
C58 C 0.6429(2) 0.24348(16) 0.5857(3) 0.1153(15) Uani 1 1 d .
C59 C 0.76128(14) 0.07547(8) -0.32532(19) 0.0466(6) Uani 1 1 d .
C60 C 0.68938(13) 0.05916(8) -0.29139(19) 0.0471(6) Uani 1 1 d .
C61 C 0.83219(13) 0.05637(7) -0.29183(19) 0.0445(6) Uani 1 1 d .
C62 C 0.68963(13) 0.02529(8) -0.21761(18) 0.0456(6) Uani 1 1 d .
C63 C 0.82815(13) 0.02221(7) -0.21854(18) 0.0441(6) Uani 1 1 d .
C64 C 0.75867(13) 0.00654(7) -0.17895(17) 0.0420(6) Uani 1 1 d .
C65 C 0.75768(13) -0.02861(8) -0.09974(18) 0.0421(6) Uani 1 1 d .
C66 C 0.71804(16) -0.07622(9) 0.0406(2) 0.0612(7) Uani 1 1 d .
C67 C 0.79957(16) -0.08851(9) 0.0070(2) 0.0625(8) Uani 1 1 d .
C68 C 0.61288(14) 0.07936(9) -0.3319(2) 0.0612(7) Uani 1 1 d .
C69 C 0.91095(14) 0.07284(8) -0.3309(2) 0.0553(7) Uani 1 1 d .
C70 C 0.92707(17) 0.11851(9) -0.2856(2) 0.0731(9) Uani 1 1 d .
C71 C 0.91596(16) 0.07204(10) -0.4570(2) 0.0683(8) Uani 1 1 d .
C72 C 0.97694(15) 0.04389(11) -0.2882(3) 0.0812(10) Uani 1 1 d .
C73 C 0.54284(16) 0.05474(12) -0.2879(3) 0.0921(11) Uani 1 1 d .
C74 C 0.60646(18) 0.07747(12) -0.4580(3) 0.0902(11) Uani 1 1 d .
C75 C 0.6067(2) 0.12579(11) -0.2903(3) 0.1038(12) Uani 1 1 d .
C76 C 0.6549(2) -0.10682(13) 0.0035(4) 0.1375(18) Uani 1 1 d .
C77 C 0.7096(3) -0.06582(12) 0.1619(3) 0.1167(15) Uani 1 1 d .
C78 C 0.8101(3) -0.13505(11) -0.0286(4) 0.149(2) Uani 1 1 d .
C79 C 0.8632(2) -0.07574(18) 0.0883(3) 0.1370(19) Uani 1 1 d .
H1 H 0.2979 0.2852 0.9076 0.104 Uiso 1 1 calc R
H4 H 0.6978 0.0477 0.0898 0.104 Uiso 1 1 calc R
H7 H 0.8021 0.1176 -0.4089 0.101 Uiso 1 1 calc R
H19 H 0.1330 0.1830 0.6897 0.054 Uiso 1 1 calc R
H20 H 0.3638 0.1768 0.6938 0.057 Uiso 1 1 calc R
H27A H 0.0545 0.3092 0.7991 0.162 Uiso 1 1 calc R
H27B H 0.1029 0.2946 0.6977 0.162 Uiso 1 1 calc R
H27C H 0.1450 0.3122 0.8035 0.162 Uiso 1 1 calc R
H28A H -0.0107 0.2405 0.8010 0.141 Uiso 1 1 calc R
H28B H 0.0350 0.1968 0.8044 0.141 Uiso 1 1 calc R
H28C H 0.0368 0.2258 0.6988 0.141 Uiso 1 1 calc R
H30A H 0.0521 0.2637 0.9694 0.129 Uiso 1 1 calc R
H30B H 0.1424 0.2650 0.9808 0.129 Uiso 1 1 calc R
H30C H 0.0993 0.2205 0.9758 0.129 Uiso 1 1 calc R
H31A H 0.4595 0.1794 0.8210 0.120 Uiso 1 1 calc R
H31B H 0.5174 0.2184 0.8234 0.120 Uiso 1 1 calc R
H31C H 0.4687 0.2086 0.7167 0.120 Uiso 1 1 calc R
H32A H 0.3849 0.3038 0.8183 0.113 Uiso 1 1 calc R
H32B H 0.4234 0.2833 0.7147 0.113 Uiso 1 1 calc R
H32C H 0.4731 0.2923 0.8210 0.113 Uiso 1 1 calc R
H33A H 0.3685 0.2549 0.9919 0.106 Uiso 1 1 calc R
H33B H 0.4577 0.2464 0.9874 0.106 Uiso 1 1 calc R
H33C H 0.3999 0.2074 0.9866 0.106 Uiso 1 1 calc R
H34A H 0.1481 0.1191 0.3873 0.202 Uiso 1 1 calc R
H34B H 0.0922 0.0869 0.4464 0.202 Uiso 1 1 calc R
H34C H 0.1442 0.0705 0.3504 0.202 Uiso 1 1 calc R
H35A H 0.1433 0.0275 0.5563 0.205 Uiso 1 1 calc R
H35B H 0.2292 0.0279 0.5989 0.205 Uiso 1 1 calc R
H35C H 0.2097 0.0125 0.4789 0.205 Uiso 1 1 calc R
H36A H 0.2551 0.1189 0.3135 0.147 Uiso 1 1 calc R
H36B H 0.2928 0.0733 0.2979 0.147 Uiso 1 1 calc R
H36C H 0.3448 0.1134 0.3257 0.147 Uiso 1 1 calc R
H37A H 0.3442 0.0558 0.5778 0.183 Uiso 1 1 calc R
H37B H 0.3998 0.0746 0.4891 0.183 Uiso 1 1 calc R
H37C H 0.3481 0.0344 0.4612 0.183 Uiso 1 1 calc R
H41 H 0.6242 0.1539 0.3072 0.056 Uiso 1 1 calc R
H42 H 0.8553 0.1538 0.3054 0.055 Uiso 1 1 calc R
H49A H 0.5240 0.1445 0.1926 0.144 Uiso 1 1 calc R
H49B H 0.5237 0.1147 0.2970 0.144 Uiso 1 1 calc R
H49C H 0.4728 0.1027 0.1938 0.144 Uiso 1 1 calc R
H50A H 0.5841 0.0423 0.2927 0.135 Uiso 1 1 calc R
H50B H 0.6178 0.0245 0.1827 0.135 Uiso 1 1 calc R
H50C H 0.5286 0.0319 0.1932 0.135 Uiso 1 1 calc R
H51A H 0.5846 0.1202 0.0212 0.111 Uiso 1 1 calc R
H51B H 0.5292 0.0801 0.0242 0.111 Uiso 1 1 calc R
H51C H 0.6185 0.0733 0.0125 0.111 Uiso 1 1 calc R
H52A H 0.8798 0.1222 0.0122 0.126 Uiso 1 1 calc R
H52B H 0.8493 0.0745 0.0060 0.126 Uiso 1 1 calc R
H52C H 0.9384 0.0836 0.0114 0.126 Uiso 1 1 calc R
H53A H 0.9483 0.0343 0.1768 0.152 Uiso 1 1 calc R
H53B H 0.8588 0.0267 0.1791 0.152 Uiso 1 1 calc R
H53C H 0.9019 0.0452 0.2830 0.152 Uiso 1 1 calc R
H54A H 0.9491 0.1478 0.1799 0.133 Uiso 1 1 calc R
H54B H 1.0026 0.1069 0.1754 0.133 Uiso 1 1 calc R
H54C H 0.9573 0.1175 0.2828 0.133 Uiso 1 1 calc R
H55A H 0.9009 0.2603 0.5222 0.153 Uiso 1 1 calc R
H55B H 0.8437 0.2996 0.5241 0.153 Uiso 1 1 calc R
H55C H 0.8498 0.2709 0.4183 0.153 Uiso 1 1 calc R
H56A H 0.8509 0.2244 0.6770 0.134 Uiso 1 1 calc R
H56B H 0.7641 0.2103 0.6848 0.134 Uiso 1 1 calc R
H56C H 0.7871 0.2589 0.7021 0.134 Uiso 1 1 calc R
H57A H 0.7365 0.3089 0.4179 0.177 Uiso 1 1 calc R
H57B H 0.7011 0.3206 0.5321 0.177 Uiso 1 1 calc R
H57C H 0.6470 0.3061 0.4345 0.177 Uiso 1 1 calc R
H58A H 0.5937 0.2532 0.5578 0.173 Uiso 1 1 calc R
H58B H 0.6537 0.2572 0.6551 0.173 Uiso 1 1 calc R
H58C H 0.6416 0.2127 0.5955 0.173 Uiso 1 1 calc R
H62 H 0.6428 0.0146 -0.1928 0.055 Uiso 1 1 calc R
H63 H 0.8739 0.0092 -0.1948 0.053 Uiso 1 1 calc R
H70A H 0.9764 0.1283 -0.3107 0.110 Uiso 1 1 calc R
H70B H 0.9274 0.1177 -0.2067 0.110 Uiso 1 1 calc R
H70C H 0.8874 0.1379 -0.3110 0.110 Uiso 1 1 calc R
H71A H 0.9063 0.0432 -0.4831 0.103 Uiso 1 1 calc R
H71B H 0.9666 0.0810 -0.4786 0.103 Uiso 1 1 calc R
H71C H 0.8781 0.0914 -0.4879 0.103 Uiso 1 1 calc R
H72A H 0.9696 0.0150 -0.3151 0.122 Uiso 1 1 calc R
H72B H 0.9771 0.0437 -0.2093 0.122 Uiso 1 1 calc R
H72C H 1.0254 0.0549 -0.3136 0.122 Uiso 1 1 calc R
H73A H 0.5444 0.0253 -0.3130 0.138 Uiso 1 1 calc R
H73B H 0.4962 0.0683 -0.3141 0.138 Uiso 1 1 calc R
H73C H 0.5442 0.0552 -0.2089 0.138 Uiso 1 1 calc R
H74A H 0.6106 0.0480 -0.4819 0.135 Uiso 1 1 calc R
H74B H 0.6473 0.0942 -0.4894 0.135 Uiso 1 1 calc R
H74C H 0.5575 0.0891 -0.4814 0.135 Uiso 1 1 calc R
H75A H 0.6498 0.1423 -0.3160 0.156 Uiso 1 1 calc R
H75B H 0.6068 0.1258 -0.2114 0.156 Uiso 1 1 calc R
H75C H 0.5595 0.1385 -0.3175 0.156 Uiso 1 1 calc R
H76A H 0.6060 -0.0964 0.0287 0.206 Uiso 1 1 calc R
H76B H 0.6646 -0.1350 0.0337 0.206 Uiso 1 1 calc R
H76C H 0.6540 -0.1085 -0.0753 0.206 Uiso 1 1 calc R
H77A H 0.7498 -0.0463 0.1846 0.175 Uiso 1 1 calc R
H77B H 0.7134 -0.0920 0.2040 0.175 Uiso 1 1 calc R
H77C H 0.6602 -0.0526 0.1737 0.175 Uiso 1 1 calc R
H78A H 0.8629 -0.1397 -0.0485 0.224 Uiso 1 1 calc R
H78B H 0.7769 -0.1410 -0.0907 0.224 Uiso 1 1 calc R
H78C H 0.7971 -0.1540 0.0309 0.224 Uiso 1 1 calc R
H79A H 0.9123 -0.0848 0.0607 0.205 Uiso 1 1 calc R
H79B H 0.8543 -0.0894 0.1577 0.205 Uiso 1 1 calc R
H79C H 0.8632 -0.0449 0.0976 0.205 Uiso 1 1 calc R

loop_
_atom_site_aniso_label
_atom_site_aniso_U_11
_atom_site_aniso_U_22
_atom_site_aniso_U_33
_atom_site_aniso_U_23
_atom_site_aniso_U_13
_atom_site_aniso_U_12
O1 0.0582(12) 0.0609(12) 0.0892(14) -0.0369(11) -0.0013(10) 0.0021(9)
O2 0.0809(14) 0.0920(16) 0.0757(13) -0.0171(11) 0.0275(12) -0.0357(12)
O3 0.0746(13) 0.0725(13) 0.0751(13) -0.0130(10) 0.0207(10) -0.0251(11)
O4 0.0604(11) 0.0597(12) 0.0883(14) -0.0369(10) 0.0039(10) 0.0013(9)
O5 0.0806(14) 0.0876(15) 0.0655(12) -0.0167(10) -0.0234(11) 0.0357(11)
O6 0.0642(12) 0.0579(11) 0.0672(12) -0.0056(9) -0.0138(9) 0.0179(9)
O7 0.0547(11) 0.0578(12) 0.0903(14) 0.0364(10) 0.0017(10) 0.0026(9)
O8 0.0924(16) 0.0927(16) 0.0826(14) 0.0198(12) 0.0266(13) 0.0336(13)
O9 0.0737(13) 0.0754(14) 0.0770(13) 0.0156(10) 0.0163(10) 0.0161(11)
N10 0.0574(13) 0.0521(14) 0.0530(12) -0.0081(10) 0.0075(11) -0.0150(11)
N11 0.0568(13) 0.0527(13) 0.0491(12) -0.0047(10) 0.0063(10) -0.0154(11)
N12 0.0569(13) 0.0488(13) 0.0445(12) -0.0041(10) -0.0059(10) 0.0115(10)
N13 0.0520(12) 0.0455(12) 0.0468(12) -0.0048(10) -0.0033(10) 0.0092(10)
N14 0.0601(14) 0.0580(14) 0.0513(13) 0.0071(11) 0.0069(11) 0.0123(11)
N15 0.0550(13) 0.0557(14) 0.0619(14) 0.0138(11) 0.0060(11) 0.0091(11)
C16 0.0574(16) 0.0413(14) 0.0462(14) -0.0080(12) 0.0000(12) -0.0004(12)
C18 0.0499(15) 0.0393(14) 0.0500(14) -0.0055(12) 0.0024(11) -0.0053(11)
C19 0.0473(14) 0.0468(15) 0.0418(13) -0.0017(12) -0.0019(11) -0.0057(11)
C20 0.0514(15) 0.0417(14) 0.0488(14) -0.0015(12) 0.0035(11) -0.0017(11)
C21 0.0507(15) 0.0409(14) 0.0393(13) 0.0005(11) 0.0004(11) -0.0061(11)
C22 0.0498(14) 0.0436(14) 0.0388(13) -0.0002(11) 0.0002(11) -0.0059(12)
C23 0.0722(19) 0.0651(19) 0.0559(17) -0.0222(14) 0.0067(14) -0.0237(15)
C24 0.0650(17) 0.0547(17) 0.0564(16) -0.0184(13) 0.0074(13) -0.0075(14)
C25 0.0547(16) 0.0657(19) 0.0614(17) -0.0094(14) 0.0010(13) 0.0102(14)
C26 0.0504(15) 0.0494(15) 0.0638(17) -0.0152(13) -0.0017(12) -0.0080(12)
C27 0.098(3) 0.083(3) 0.142(3) 0.008(2) -0.003(2) 0.034(2)
C28 0.0499(18) 0.134(3) 0.099(2) -0.039(2) 0.0011(17) 0.0052(18)
C29 0.0504(15) 0.0464(15) 0.0440(14) -0.0004(12) -0.0015(11) 0.0016(11)
C30 0.075(2) 0.118(3) 0.0657(19) -0.0229(19) 0.0112(16) 0.013(2)
C31 0.0484(17) 0.083(2) 0.109(2) -0.0349(19) -0.0020(16) -0.0074(16)
C32 0.078(2) 0.066(2) 0.083(2) -0.0144(16) 0.0162(16) -0.0261(16)
C33 0.0681(18) 0.0672(19) 0.076(2) -0.0120(16) -0.0187(15) -0.0033(15)
C34 0.081(2) 0.254(6) 0.068(2) -0.039(3) -0.0108(19) -0.029(3)
C35 0.191(4) 0.055(2) 0.166(4) -0.029(2) 0.081(3) -0.050(3)
C36 0.119(3) 0.115(3) 0.0589(19) -0.0255(19) 0.0220(18) -0.043(2)
C37 0.098(3) 0.079(3) 0.188(4) -0.019(3) -0.020(3) 0.020(2)
C38 0.0540(15) 0.0402(14) 0.0507(15) -0.0063(12) 0.0021(12) 0.0016(12)
C39 0.0488(15) 0.0410(14) 0.0494(14) -0.0038(12) 0.0001(11) 0.0066(11)
C40 0.0493(15) 0.0480(15) 0.0486(14) -0.0039(12) 0.0014(11) -0.0032(12)
C41 0.0458(14) 0.0491(15) 0.0446(14) -0.0022(12) 0.0034(11) 0.0048(11)
C42 0.0449(14) 0.0476(15) 0.0457(14) -0.0012(12) 0.0005(11) 0.0012(11)
C43 0.0466(14) 0.0391(13) 0.0402(13) -0.0003(11) -0.0002(11) 0.0032(11)
C44 0.0474(14) 0.0390(14) 0.0391(13) -0.0023(11) 0.0028(11) 0.0050(11)
C45 0.0694(18) 0.0513(16) 0.0525(16) -0.0123(13) -0.0024(13) 0.0193(13)
C46 0.0600(16) 0.0439(15) 0.0536(15) -0.0119(12) -0.0035(12) 0.0029(13)
C47 0.0526(16) 0.0589(17) 0.0647(17) -0.0161(14) 0.0037(13) 0.0140(13)
C48 0.0512(16) 0.0636(18) 0.0675(18) -0.0196(15) 0.0061(13) -0.0090(13)
C49 0.0483(18) 0.135(3) 0.105(3) -0.052(2) 0.0038(17) -0.0092(18)
C50 0.099(2) 0.085(2) 0.085(2) -0.0134(18) 0.0188(19) -0.042(2)
C51 0.0656(18) 0.083(2) 0.0726(19) -0.0164(17) -0.0114(15) 0.0003(16)
C52 0.068(2) 0.111(3) 0.074(2) -0.0231(19) 0.0170(16) 0.0108(18)
C53 0.101(3) 0.069(2) 0.134(3) -0.003(2) 0.002(2) 0.037(2)
C54 0.0471(17) 0.109(3) 0.110(3) -0.045(2) 0.0062(16) 0.0059(17)
C55 0.092(3) 0.070(2) 0.146(3) -0.019(2) 0.013(2) -0.0201(19)
C56 0.113(3) 0.096(3) 0.0575(18) -0.0231(17) -0.0228(18) 0.036(2)
C57 0.165(4) 0.048(2) 0.139(3) -0.021(2) -0.055(3) 0.036(2)
C58 0.073(2) 0.209(5) 0.065(2) -0.031(2) 0.0168(18) 0.021(3)
C59 0.0523(15) 0.0396(14) 0.0478(14) 0.0077(12) 0.0011(11) 0.0021(11)
C60 0.0476(14) 0.0459(15) 0.0479(14) 0.0052(12) 0.0016(11) 0.0037(11)
C61 0.0463(14) 0.0385(14) 0.0487(14) 0.0021(12) -0.0013(11) -0.0040(11)
C62 0.0448(14) 0.0458(15) 0.0462(14) 0.0039(12) 0.0024(11) -0.0007(11)
C63 0.0467(14) 0.0403(14) 0.0452(13) 0.0044(11) -0.0058(11) 0.0034(11)
C64 0.0511(15) 0.0376(13) 0.0373(12) 0.0008(11) -0.0016(11) 0.0000(11)
C65 0.0469(14) 0.0391(14) 0.0403(13) -0.0005(11) -0.0011(11) 0.0004(11)
C66 0.0670(18) 0.0545(17) 0.0620(18) 0.0232(14) 0.0023(14) 0.0002(14)
C67 0.0723(19) 0.0628(19) 0.0524(16) 0.0189(14) -0.0017(14) 0.0160(14)
C68 0.0491(15) 0.0637(18) 0.0707(18) 0.0235(14) 0.0005(13) 0.0111(13)
C69 0.0468(15) 0.0536(16) 0.0656(17) 0.0147(13) -0.0009(12) -0.0036(12)
C70 0.0719(19) 0.066(2) 0.081(2) 0.0095(16) -0.0133(16) -0.0192(15)
C71 0.0636(18) 0.0660(19) 0.076(2) 0.0092(15) 0.0166(15) -0.0048(15)
C72 0.0470(16) 0.084(2) 0.113(2) 0.0363(19) 0.0006(16) -0.0009(15)
C73 0.0453(17) 0.126(3) 0.105(2) 0.046(2) -0.0007(16) 0.0040(18)
C74 0.071(2) 0.125(3) 0.074(2) 0.037(2) -0.0160(16) 0.0027(19)
C75 0.089(2) 0.075(2) 0.148(3) 0.008(2) 0.015(2) 0.032(2)
C76 0.103(3) 0.091(3) 0.218(5) 0.039(3) -0.034(3) -0.039(2)
C77 0.172(4) 0.116(3) 0.063(2) 0.031(2) 0.029(2) 0.059(3)
C78 0.211(5) 0.052(2) 0.188(4) 0.029(3) 0.084(4) 0.038(3)
C79 0.086(3) 0.252(6) 0.072(2) 0.033(3) -0.022(2) -0.004(3)

loop_
_atom_type_symbol
_atom_type_description
_atom_type_scat_dispersion_real
_atom_type_scat_dispersion_imag
_atom_type_scat_source
C C 0.0033 0.0016 'International Tables Vol C Tables 4.2.6.8 and 6.1.1.4'
H H 0.0000 0.0000 'International Tables Vol C Tables 4.2.6.8 and 6.1.1.4'
N N 0.0061 0.0033 'International Tables Vol C Tables 4.2.6.8 and 6.1.1.4'
O O 0.0106 0.0060 'International Tables Vol C Tables 4.2.6.8 and 6.1.1.4'

loop_
_diffrn_radiation_wavelength
0.71073

loop_
_geom_angle_atom_site_label_1
_geom_angle_atom_site_label_2
_geom_angle_atom_site_label_3
_geom_angle
O3 N10 C22 126.0(2)
O3 N10 C24 120.6(2)
C22 N10 C24 113.4(2)
O2 N11 C22 125.7(2)
O2 N11 C23 121.28(19)
C22 N11 C23 112.9(2)
O5 N12 C44 125.24(19)
O5 N12 C45 120.81(19)
C44 N12 C45 113.64(19)
O6 N13 C44 126.00(19)
O6 N13 C46 120.54(18)
C44 N13 C46 113.38(18)
O8 N14 C65 126.2(2)
O8 N14 C67 120.5(2)
C65 N14 C67 113.2(2)
O9 N15 C65 125.9(2)
O9 N15 C66 120.6(2)
C65 N15 C66 113.5(2)
O1 C16 C18 122.0(2)
O1 C16 C29 115.6(2)
C18 C16 C29 122.4(2)
C20 C18 C16 116.9(2)
C20 C18 C26 120.3(2)
C16 C18 C26 122.8(2)
C29 C19 C21 122.0(2)
C18 C20 C21 122.5(2)
C20 C21 C19 118.8(2)
C20 C21 C22 119.5(2)
C19 C21 C22 121.7(2)
N10 C22 N11 107.9(2)
N10 C22 C21 125.9(2)
N11 C22 C21 126.2(2)
N11 C23 C34 104.9(3)
N11 C23 C35 107.7(2)
C34 C23 C35 110.7(3)
N11 C23 C24 101.90(19)
C34 C23 C24 115.4(3)
C35 C23 C24 115.0(3)
N10 C24 C37 106.0(2)
N10 C24 C36 107.4(2)
C37 C24 C36 110.5(3)
N10 C24 C23 101.4(2)
C37 C24 C23 115.6(3)
C36 C24 C23 114.7(2)
C28 C25 C29 111.7(2)
C28 C25 C30 107.1(3)
C29 C25 C30 111.4(2)
C28 C25 C27 105.9(3)
C29 C25 C27 109.3(2)
C30 C25 C27 111.2(3)
C33 C26 C31 106.5(2)
C33 C26 C32 111.3(2)
C31 C26 C32 106.1(2)
C33 C26 C18 111.2(2)
C31 C26 C18 111.1(2)
C32 C26 C18 110.5(2)
C19 C29 C16 117.3(2)
C19 C29 C25 120.9(2)
C16 C29 C25 121.8(2)
O4 C38 C40 122.3(2)
O4 C38 C39 115.5(2)
C40 C38 C39 122.2(2)
C42 C39 C38 117.1(2)
C42 C39 C47 120.9(2)
C38 C39 C47 121.9(2)
C41 C40 C38 117.5(2)
C41 C40 C48 120.3(2)
C38 C40 C48 122.2(2)
C40 C41 C43 121.9(2)
C39 C42 C43 122.5(2)
C42 C43 C41 118.7(2)
C42 C43 C44 120.6(2)
C41 C43 C44 120.6(2)
N12 C44 N13 107.48(19)
N12 C44 C43 126.9(2)
N13 C44 C43 125.6(2)
N12 C45 C58 105.4(2)
N12 C45 C57 108.7(2)
C58 C45 C57 110.3(3)
N12 C45 C46 101.01(19)
C58 C45 C46 114.9(2)
C57 C45 C46 115.5(3)
N13 C46 C56 109.3(2)
N13 C46 C55 105.7(2)
C56 C46 C55 110.8(3)
N13 C46 C45 101.60(18)
C56 C46 C45 114.7(2)
C55 C46 C45 113.9(2)
C52 C47 C53 111.5(2)
C52 C47 C54 106.6(3)
C53 C47 C54 106.5(2)
C52 C47 C39 111.0(2)
C53 C47 C39 110.0(2)
C54 C47 C39 111.1(2)
C50 C48 C49 106.6(3)
C50 C48 C51 111.1(2)
C49 C48 C51 106.3(2)
C50 C48 C40 110.4(2)
C49 C48 C40 111.3(2)
C51 C48 C40 110.9(2)
O7 C59 C60 115.7(2)
O7 C59 C61 122.2(2)
C60 C59 C61 122.1(2)
C62 C60 C59 117.9(2)
C62 C60 C68 120.8(2)
C59 C60 C68 121.3(2)
C63 C61 C59 116.9(2)
C63 C61 C69 120.3(2)
C59 C61 C69 122.8(2)
C60 C62 C64 121.8(2)
C61 C63 C64 122.8(2)
C63 C64 C62 118.5(2)
C63 C64 C65 120.6(2)
C62 C64 C65 120.9(2)
N15 C65 N14 107.5(2)
N15 C65 C64 126.7(2)
N14 C65 C64 125.8(2)
N15 C66 C76 106.3(2)
N15 C66 C77 107.6(2)
C76 C66 C77 110.1(3)
N15 C66 C67 101.6(2)
C76 C66 C67 115.7(3)
C77 C66 C67 114.6(3)
N14 C67 C78 108.4(3)
N14 C67 C79 104.8(3)
C78 C67 C79 110.1(3)
N14 C67 C66 101.80(19)
C78 C67 C66 115.4(3)
C79 C67 C66 115.2(3)
C75 C68 C73 106.9(3)
C75 C68 C74 111.2(3)
C73 C68 C74 106.5(2)
C75 C68 C60 109.9(2)
C73 C68 C60 111.5(2)
C74 C68 C60 110.7(2)
C72 C69 C61 111.2(2)
C72 C69 C71 106.0(2)
C61 C69 C71 111.5(2)
C72 C69 C70 106.5(2)
C61 C69 C70 110.5(2)
C71 C69 C70 111.1(2)

loop_
_geom_bond_atom_site_label_1
_geom_bond_atom_site_label_2
_geom_bond_distance
O1 C16 1.361(3)
O2 N11 1.275(3)
O3 N10 1.291(2)
O4 C38 1.359(3)
O5 N12 1.276(2)
O6 N13 1.291(2)
O7 C59 1.357(3)
O8 N14 1.275(3)
O9 N15 1.298(3)
N10 C22 1.333(3)
N10 C24 1.498(3)
N11 C22 1.350(3)
N11 C23 1.495(3)
N12 C44 1.340(3)
N12 C45 1.491(3)
N13 C44 1.347(3)
N13 C46 1.484(3)
N14 C65 1.352(3)
N14 C67 1.485(3)
N15 C65 1.326(3)
N15 C66 1.498(3)
C16 C18 1.407(3)
C16 C29 1.419(3)
C18 C20 1.381(3)
C18 C26 1.545(3)
C19 C29 1.379(3)
C19 C21 1.392(3)
C20 C21 1.392(3)
C21 C22 1.452(3)
C23 C34 1.518(4)
C23 C35 1.530(5)
C23 C24 1.531(4)
C24 C37 1.511(4)
C24 C36 1.518(4)
C25 C28 1.522(4)
C25 C29 1.535(3)
C25 C30 1.536(4)
C25 C27 1.541(5)
C26 C33 1.532(4)
C26 C31 1.536(4)
C26 C32 1.538(4)
C38 C40 1.411(3)
C38 C39 1.415(3)
C39 C42 1.385(3)
C39 C47 1.538(3)
C40 C41 1.384(3)
C40 C48 1.548(3)
C41 C43 1.400(3)
C42 C43 1.386(3)
C43 C44 1.450(3)
C45 C58 1.508(4)
C45 C57 1.524(4)
C45 C46 1.546(4)
C46 C56 1.513(4)
C46 C55 1.536(4)
C47 C52 1.529(4)
C47 C53 1.534(4)
C47 C54 1.536(4)
C48 C50 1.532(4)
C48 C49 1.535(4)
C48 C51 1.542(4)
C59 C60 1.410(3)
C59 C61 1.417(3)
C60 C62 1.379(3)
C60 C68 1.539(3)
C61 C63 1.385(3)
C61 C69 1.537(3)
C62 C64 1.403(3)
C63 C64 1.389(3)
C64 C65 1.453(3)
C66 C76 1.509(4)
C66 C77 1.520(4)
C66 C67 1.523(4)
C67 C78 1.515(4)
C67 C79 1.522(4)
C68 C75 1.527(4)
C68 C73 1.535(4)
C68 C74 1.537(4)
C69 C72 1.536(4)
C69 C71 1.538(4)
C69 C70 1.540(4)
